data_2206793
loop_
_publ_author_name
'Xiao-Jun Zhao'
'Xiu-Juan Jiang'
'Miao Du'

_publ_section_title
;
 Triaquabis(4-carboxy-1<i>H</i>-imidazole-5-carboxylato)cadmium(II)
 monohydrate: a three-dimensional hydrogen-bonded network
;
_journal_coeditor_code SJ6130
_journal_issue 9
_journal_name_full 'Acta Crystallographica Section E'
_journal_page_first m1746
_journal_page_last m1748
_journal_paper_doi 10.1107/S1600536805025122
_journal_volume 61
_journal_year 2005
_chemical_formula_iupac '[Cd (C5 H3 N2 O4)2 (H2 O)3], H2 O'
_chemical_formula_moiety 'C10 H12 Cd N4 O11, H2O'
_chemical_formula_sum 'C10 H14 Cd N4 O12'
_chemical_formula_weight 494.66
_chemical_name_systematic
;
Triaquabis(4-carboxy-1H-imidazole-5-carboxylato)cadmium(II) monohydrate
;
_space_group_IT_number 14
_symmetry_cell_setting monoclinic
_symmetry_space_group_name_Hall '-P 2ybc'
_symmetry_space_group_name_H-M 'P 1 21/c 1'
_atom_sites_solution_hydrogens geom
_atom_sites_solution_primary direct
_atom_sites_solution_secondary difmap
_audit_creation_method SHELXL-97
_cell_angle_alpha 90.00
_cell_angle_beta 97.771(2)
_cell_angle_gamma 90.00
_cell_formula_units_Z 4
_cell_length_a 6.8945(9)
_cell_length_b 17.432(2)
_cell_length_c 13.8726(19)
_cell_measurement_reflns_used 4160
_cell_measurement_temperature 293(2)
_cell_measurement_theta_max 27.96
_cell_measurement_theta_min 2.34
_cell_volume 1652.0(4)
_computing_cell_refinement 'APEX-II and SAINT (Bruker, 2001)'
_computing_data_collection 'APEX-II (Bruker, 2003)'
_computing_data_reduction SAINT
_computing_molecular_graphics 'SHELXTL (Bruker, 2001) and DIAMOND (Brandenburg & Berndt, 1999)'
_computing_publication_material SHELXTL
_computing_structure_refinement 'SHELXL97 (Sheldrick, 1997)'
_computing_structure_solution 'SHELXS97 (Sheldrick, 1997)'
_diffrn_ambient_temperature 293(2)
_diffrn_measured_fraction_theta_full 0.998
_diffrn_measured_fraction_theta_max 0.998
_diffrn_measurement_device_type 'Bruker APEX-II CCD area-detector'
_diffrn_measurement_method '\f and \w'
_diffrn_radiation_monochromator graphite
_diffrn_radiation_source 'fine-focus sealed tube'
_diffrn_radiation_type MoK\a
_diffrn_radiation_wavelength 0.71073
_diffrn_reflns_av_R_equivalents 0.0238
_diffrn_reflns_av_sigmaI/netI 0.0233
_diffrn_reflns_limit_h_max 8
_diffrn_reflns_limit_h_min -8
_diffrn_reflns_limit_k_max 20
_diffrn_reflns_limit_k_min -20
_diffrn_reflns_limit_l_max 15
_diffrn_reflns_limit_l_min -16
_diffrn_reflns_number 9284
_diffrn_reflns_theta_full 25.01
_diffrn_reflns_theta_max 25.01
_diffrn_reflns_theta_min 1.89
_diffrn_standards_number 0
_exptl_absorpt_coefficient_mu 1.398
_exptl_absorpt_correction_T_max 0.870
_exptl_absorpt_correction_T_min 0.602
_exptl_absorpt_correction_type multi-scan
_exptl_absorpt_process_details '(SADABS; Sheldrick, 1996)'
_exptl_crystal_colour 'pale yellow'
_exptl_crystal_density_diffrn 1.989
_exptl_crystal_description block
_exptl_crystal_F_000 984
_exptl_crystal_size_max 0.38
_exptl_crystal_size_mid 0.16
_exptl_crystal_size_min 0.10
_refine_diff_density_max 1.079
_refine_diff_density_min -0.633
_refine_ls_extinction_method none
_refine_ls_goodness_of_fit_ref 1.045
_refine_ls_hydrogen_treatment constr
_refine_ls_matrix_type full
_refine_ls_number_parameters 254
_refine_ls_number_reflns 2913
_refine_ls_number_restraints 12
_refine_ls_restrained_S_all 1.043
_refine_ls_R_factor_all 0.0346
_refine_ls_R_factor_gt 0.0301
_refine_ls_shift/su_max 0.002
_refine_ls_shift/su_mean 0.000
_refine_ls_structure_factor_coef Fsqd
_refine_ls_weighting_details 'calc w = 1/[\s^2^(Fo^2^)+(0.06P)^2^] where P = (Fo^2^+2Fc^2^)/3'
_refine_ls_weighting_scheme calc
_refine_ls_wR_factor_gt 0.0784
_refine_ls_wR_factor_ref 0.0815
_reflns_number_gt 2547
_reflns_number_total 2913
_reflns_threshold_expression I>2\s(I)
_cod_data_source_file sj6130.cif
_cod_data_source_block I
_cod_original_sg_symbol_H-M 'P 21/c'
_cod_database_code 2206793
_cod_database_fobs_code 2206793

loop_
_symmetry_equiv_pos_as_xyz
'x, y, z'
'-x, y+1/2, -z+1/2'
'-x, -y, -z'
'x, -y-1/2, z-1/2'

loop_
_atom_site_label
_atom_site_fract_x
_atom_site_fract_y
_atom_site_fract_z
_atom_site_U_iso_or_equiv
_atom_site_adp_type
_atom_site_calc_flag
_atom_site_refinement_flags
_atom_site_occupancy
_atom_site_type_symbol
Cd1 0.20253(3) 0.766981(11) 0.181577(15) 0.03706(12) Uani d . 1 Cd
O1 -0.1202(4) 0.68883(14) 0.0999(2) 0.0717(8) Uani d . 1 O
O2 -0.2349(3) 0.57266(12) 0.06718(17) 0.0478(5) Uani d . 1 O
H2 -0.1950 0.5286 0.0762 0.072 Uiso calc R 1 H
O3 -0.1122(3) 0.44096(12) 0.09420(16) 0.0454(5) Uani d . 1 O
O4 0.1582(3) 0.38021(12) 0.16132(15) 0.0459(5) Uani d . 1 O
O5 0.3403(3) 0.91249(12) 0.21005(16) 0.0446(5) Uani d . 1 O
O6 0.2494(3) 1.03249(13) 0.18263(17) 0.0518(6) Uani d . 1 O
H6A 0.1503 1.0556 0.1595 0.078 Uiso calc R 1 H
O7 -0.0415(3) 1.10409(11) 0.11224(14) 0.0409(5) Uani d . 1 O
O8 -0.3400(3) 1.07928(11) 0.03779(14) 0.0406(5) Uani d . 1 O
O9 0.3702(3) 0.77932(11) 0.05186(15) 0.0447(5) Uani d D 1 O
H9A 0.3913 0.7398 0.0189 0.054 Uiso d RD 1 H
H9B 0.3327 0.8194 0.0196 0.054 Uiso d RD 1 H
O10 0.0879(4) 0.75886(12) 0.32848(19) 0.0516(6) Uani d D 1 O
H10A 0.0724 0.7116 0.3406 0.062 Uiso d RD 1 H
H10B -0.0089 0.7884 0.3324 0.062 Uiso d RD 1 H
O11 0.5103(4) 0.76518(12) 0.28174(19) 0.0523(6) Uani d D 1 O
H11A 0.5956 0.7777 0.2457 0.063 Uiso d RD 1 H
H11B 0.4996 0.7948 0.3295 0.063 Uiso d RD 1 H
N1 0.2411(3) 0.63827(14) 0.17727(15) 0.0360(6) Uani d . 1 N
N2 0.3485(3) 0.52061(14) 0.20013(17) 0.0370(5) Uani d . 1 N
H2A 0.4262 0.4831 0.2178 0.044 Uiso calc R 1 H
N3 -0.0170(3) 0.85773(12) 0.12456(16) 0.0334(5) Uani d . 1 N
N4 -0.2763(3) 0.92187(13) 0.06031(18) 0.0360(5) Uani d . 1 N
H4A -0.3927 0.9311 0.0319 0.043 Uiso calc R 1 H
C1 0.3918(4) 0.59493(16) 0.2106(2) 0.0385(7) Uani d . 1 C
H1 0.5131 0.6138 0.2380 0.046 Uiso calc R 1 H
C2 0.0934(4) 0.58798(16) 0.14284(18) 0.0320(6) Uani d . 1 C
C3 -0.0982(4) 0.62043(17) 0.1013(2) 0.0415(7) Uani d . 1 C
C4 0.1594(4) 0.51437(16) 0.15644(19) 0.0313(6) Uani d . 1 C
C5 0.0655(4) 0.43878(15) 0.13635(19) 0.0349(6) Uani d . 1 C
C6 -0.1999(4) 0.85250(16) 0.0806(2) 0.0399(7) Uani d . 1 C
H6 -0.2659 0.8066 0.0658 0.048 Uiso calc R 1 H
C7 0.0214(4) 0.93416(15) 0.13238(18) 0.0291(6) Uani d . 1 C
C8 0.2168(4) 0.95985(19) 0.17800(17) 0.0349(7) Uani d . 1 C
C9 -0.1390(4) 0.97568(15) 0.09228(18) 0.0294(6) Uani d . 1 C
C10 -0.1784(4) 1.05914(15) 0.07972(18) 0.0322(6) Uani d . 1 C
O12 0.4462(3) 0.65402(12) 0.94844(14) 0.0509(6) Uani d D 1 O
H12B 0.3466 0.6251 0.9366 0.061 Uiso d RD 1 H
H12A 0.5427 0.6358 0.9861 0.061 Uiso d RD 1 H

loop_
_atom_site_aniso_label
_atom_site_aniso_U_11
_atom_site_aniso_U_22
_atom_site_aniso_U_33
_atom_site_aniso_U_12
_atom_site_aniso_U_13
_atom_site_aniso_U_23
Cd1 0.02870(16) 0.02807(17) 0.05135(17) 0.00434(8) -0.00573(10) 0.00527(8)
O1 0.0471(14) 0.0327(13) 0.122(2) 0.0075(11) -0.0355(14) 0.0020(13)
O2 0.0333(11) 0.0364(11) 0.0673(14) -0.0001(9) -0.0165(10) 0.0049(10)
O3 0.0334(11) 0.0348(11) 0.0642(13) -0.0047(9) -0.0070(10) 0.0005(10)
O4 0.0405(11) 0.0275(11) 0.0686(13) 0.0013(9) 0.0033(10) 0.0031(10)
O5 0.0294(11) 0.0399(12) 0.0590(12) 0.0061(9) -0.0149(9) 0.0002(10)
O6 0.0351(11) 0.0337(12) 0.0778(15) -0.0033(10) -0.0240(10) -0.0031(10)
O7 0.0350(11) 0.0281(10) 0.0554(11) -0.0013(9) -0.0093(9) -0.0039(9)
O8 0.0269(10) 0.0309(10) 0.0602(12) 0.0058(8) -0.0081(9) 0.0073(9)
O9 0.0487(14) 0.0290(10) 0.0564(13) 0.0044(9) 0.0075(10) 0.0043(9)
O10 0.0564(16) 0.0310(11) 0.0688(16) 0.0071(10) 0.0140(13) 0.0086(10)
O11 0.0405(14) 0.0498(15) 0.0625(15) -0.0059(10) -0.0081(11) -0.0002(10)
N1 0.0268(12) 0.0316(13) 0.0465(14) -0.0008(10) -0.0064(10) 0.0038(9)
N2 0.0270(12) 0.0303(12) 0.0511(14) 0.0049(10) -0.0038(10) 0.0050(11)
N3 0.0229(12) 0.0259(12) 0.0490(13) -0.0014(9) -0.0034(10) 0.0047(9)
N4 0.0188(11) 0.0289(12) 0.0570(14) 0.0004(9) -0.0069(10) 0.0049(10)
C1 0.0263(14) 0.0329(15) 0.0522(16) -0.0019(12) -0.0094(12) 0.0013(12)
C2 0.0268(14) 0.0303(15) 0.0367(14) -0.0004(11) -0.0040(11) 0.0024(11)
C3 0.0293(15) 0.0338(17) 0.0566(17) 0.0020(13) -0.0118(13) 0.0024(13)
C4 0.0247(13) 0.0328(15) 0.0354(13) -0.0016(11) 0.0002(10) 0.0023(11)
C5 0.0334(15) 0.0303(15) 0.0408(15) -0.0017(12) 0.0051(12) -0.0010(12)
C6 0.0285(15) 0.0261(14) 0.0618(18) -0.0019(12) -0.0067(13) 0.0038(13)
C7 0.0227(13) 0.0279(14) 0.0350(13) 0.0000(11) -0.0023(10) 0.0005(11)
C8 0.0273(15) 0.0363(17) 0.0380(15) 0.0009(12) -0.0061(12) -0.0018(11)
C9 0.0243(13) 0.0297(14) 0.0331(13) 0.0016(11) -0.0003(10) 0.0019(11)
C10 0.0299(15) 0.0307(14) 0.0350(13) 0.0012(12) 0.0012(11) 0.0011(11)
O12 0.0342(12) 0.0438(12) 0.0691(14) 0.0030(10) -0.0141(10) -0.0021(10)

loop_
_atom_type_symbol
_atom_type_description
_atom_type_scat_dispersion_real
_atom_type_scat_dispersion_imag
_atom_type_scat_source
C C 0.0033 0.0016 'International Tables Vol C Tables 4.2.6.8 and 6.1.1.4'
H H 0.0000 0.0000 'International Tables Vol C Tables 4.2.6.8 and 6.1.1.4'
N N 0.0061 0.0033 'International Tables Vol C Tables 4.2.6.8 and 6.1.1.4'
O O 0.0106 0.0060 'International Tables Vol C Tables 4.2.6.8 and 6.1.1.4'
Cd Cd -0.8075 1.2024 'International Tables Vol C Tables 4.2.6.8 and 6.1.1.4'

loop_
_geom_angle_atom_site_label_1
_geom_angle_atom_site_label_2
_geom_angle_atom_site_label_3
_geom_angle
_geom_angle_publ_flag
N3 Cd1 N1 139.63(8) yes
N3 Cd1 O9 92.57(8) yes
N1 Cd1 O9 89.93(8) yes
N3 Cd1 O10 93.41(8) yes
N1 Cd1 O10 91.04(8) yes
O9 Cd1 O10 169.57(9) yes
N3 Cd1 O11 135.91(7) yes
N1 Cd1 O11 84.45(7) yes
O9 Cd1 O11 87.41(9) yes
O10 Cd1 O11 82.35(10) yes
C3 O2 H2 109.5 ?
C8 O6 H6A 109.5 ?
Cd1 O9 H9A 119.4 ?
Cd1 O9 H9B 110.1 ?
H9A O9 H9B 116.4 ?
Cd1 O10 H10A 107.7 ?
Cd1 O10 H10B 112.9 ?
H10A O10 H10B 116.9 ?
Cd1 O11 H11A 106.6 ?
Cd1 O11 H11B 106.4 ?
H11A O11 H11B 116.2 ?
C1 N1 C2 105.5(2) ?
C1 N1 Cd1 130.54(19) ?
C2 N1 Cd1 123.76(17) ?
C1 N2 C4 108.2(2) ?
C1 N2 H2A 125.9 ?
C4 N2 H2A 125.9 ?
C6 N3 C7 105.5(2) ?
C6 N3 Cd1 131.54(18) ?
C7 N3 Cd1 123.00(17) ?
C6 N4 C9 108.5(2) ?
C6 N4 H4A 125.7 ?
C9 N4 H4A 125.7 ?
N1 C1 N2 111.4(2) ?
N1 C1 H1 124.3 ?
N2 C1 H1 124.3 ?
C4 C2 N1 109.4(2) ?
C4 C2 C3 132.5(3) ?
N1 C2 C3 118.1(2) ?
O1 C3 O2 123.1(3) yes
O1 C3 C2 119.3(3) ?
O2 C3 C2 117.5(3) ?
C2 C4 N2 105.5(2) ?
C2 C4 C5 133.0(3) ?
N2 C4 C5 121.5(2) ?
O4 C5 O3 125.5(3) yes
O4 C5 C4 119.3(3) ?
O3 C5 C4 115.2(2) ?
N3 C6 N4 111.0(2) ?
N3 C6 H6 124.5 ?
N4 C6 H6 124.5 ?
N3 C7 C9 110.3(2) ?
N3 C7 C8 119.2(2) ?
C9 C7 C8 130.6(3) ?
O5 C8 O6 122.5(2) yes
O5 C8 C7 120.0(3) ?
O6 C8 C7 117.6(2) ?
N4 C9 C7 104.8(2) ?
N4 C9 C10 121.8(2) ?
C7 C9 C10 133.4(2) ?
O8 C10 O7 125.1(3) yes
O8 C10 C9 118.2(2) ?
O7 C10 C9 116.7(2) ?
H12B O12 H12A 116.2 ?

loop_
_geom_bond_atom_site_label_1
_geom_bond_atom_site_label_2
_geom_bond_distance
_geom_bond_publ_flag
Cd1 N3 2.257(2) yes
Cd1 N1 2.261(2) yes
Cd1 O9 2.276(2) yes
Cd1 O10 2.288(3) yes
Cd1 O11 2.374(2) yes
O1 C3 1.202(4) yes
O2 C3 1.298(4) yes
O2 H2 0.8200 ?
O3 C5 1.285(3) yes
O4 C5 1.230(4) yes
O5 C8 1.226(4) yes
O6 C8 1.286(4) yes
O6 H6A 0.8200 ?
O7 C10 1.262(3) yes
O8 C10 1.236(3) yes
O9 H9A 0.8501 ?
O9 H9B 0.8500 ?
O10 H10A 0.8499 ?
O10 H10B 0.8500 ?
O11 H11A 0.8505 ?
O11 H11B 0.8501 ?
N1 C1 1.317(4) ?
N1 C2 1.379(3) ?
N2 C1 1.333(4) ?
N2 C4 1.366(3) ?
N2 H2A 0.8600 ?
N3 C6 1.327(3) ?
N3 C7 1.360(3) ?
N4 C6 1.334(4) ?
N4 C9 1.364(3) ?
N4 H4A 0.8600 ?
C1 H1 0.9300 ?
C2 C4 1.366(4) ?
C2 C3 1.480(4) ?
C4 C5 1.478(4) ?
C6 H6 0.9300 ?
C7 C9 1.375(4) ?
C7 C8 1.478(3) ?
C9 C10 1.486(4) ?
O12 H12B 0.8500 ?
O12 H12A 0.8500 ?

loop_
_geom_hbond_atom_site_label_D
_geom_hbond_atom_site_label_H
_geom_hbond_atom_site_label_A
_geom_hbond_site_symmetry_A
_geom_hbond_distance_DH
_geom_hbond_distance_HA
_geom_hbond_distance_DA
_geom_hbond_angle_DHA
_geom_hbond_publ_flag
O2 H2 O3 ? 0.82 1.64 2.458(3) 179 yes
O6 H6A O7 ? 0.82 1.63 2.450(3) 178 yes
N2 H2A O5 2_645 0.86 2.16 2.998(3) 164 yes
N4 H4A O8 3_475 0.86 1.97 2.807(3) 164 yes
O9 H9A O12 1_554 0.85 1.85 2.703(3) 178 yes
O9 H9B O8 3_575 0.85 1.94 2.756(3) 160 yes
O10 H10A O7 2_545 0.85 2.00 2.851(3) 172 yes
O10 H10B O4 2_555 0.85 1.91 2.727(3) 160 yes
O11 H11B O12 4_575 0.85 1.95 2.793(3) 169 yes
O12 H12A O2 1_656 0.85 2.09 2.929(3) 170 yes
O12 H12B O3 3_566 0.85 1.98 2.833(3) 179 yes

loop_
_geom_torsion_atom_site_label_1
_geom_torsion_atom_site_label_2
_geom_torsion_atom_site_label_3
_geom_torsion_atom_site_label_4
_geom_torsion
N3 Cd1 N1 C1 174.2(2)
O9 Cd1 N1 C1 80.3(3)
O10 Cd1 N1 C1 -89.3(3)
O11 Cd1 N1 C1 -7.1(3)
N3 Cd1 N1 C2 -11.3(3)
O9 Cd1 N1 C2 -105.1(2)
O10 Cd1 N1 C2 85.2(2)
O11 Cd1 N1 C2 167.5(2)
N1 Cd1 N3 C6 9.9(3)
O9 Cd1 N3 C6 102.8(3)
O10 Cd1 N3 C6 -85.8(3)
O11 Cd1 N3 C6 -168.3(2)
N1 Cd1 N3 C7 -171.34(18)
O9 Cd1 N3 C7 -78.4(2)
O10 Cd1 N3 C7 93.0(2)
O11 Cd1 N3 C7 10.5(3)
C2 N1 C1 N2 -0.4(3)
Cd1 N1 C1 N2 174.87(18)
C4 N2 C1 N1 0.7(3)
C1 N1 C2 C4 0.0(3)
Cd1 N1 C2 C4 -175.70(17)
C1 N1 C2 C3 179.2(3)
Cd1 N1 C2 C3 3.5(3)
C4 C2 C3 O1 178.1(3)
N1 C2 C3 O1 -0.9(5)
C4 C2 C3 O2 -2.5(5)
N1 C2 C3 O2 178.5(3)
N1 C2 C4 N2 0.4(3)
C3 C2 C4 N2 -178.7(3)
N1 C2 C4 C5 178.2(3)
C3 C2 C4 C5 -0.9(5)
C1 N2 C4 C2 -0.6(3)
C1 N2 C4 C5 -178.8(2)
C2 C4 C5 O4 -176.0(3)
N2 C4 C5 O4 1.5(4)
C2 C4 C5 O3 3.1(4)
N2 C4 C5 O3 -179.4(2)
C7 N3 C6 N4 0.3(3)
Cd1 N3 C6 N4 179.25(19)
C9 N4 C6 N3 -0.1(4)
C6 N3 C7 C9 -0.4(3)
Cd1 N3 C7 C9 -179.43(17)
C6 N3 C7 C8 -179.4(2)
Cd1 N3 C7 C8 1.5(3)
N3 C7 C8 O5 -1.6(4)
C9 C7 C8 O5 179.6(3)
N3 C7 C8 O6 178.8(2)
C9 C7 C8 O6 -0.1(4)
C6 N4 C9 C7 -0.1(3)
C6 N4 C9 C10 179.4(2)
N3 C7 C9 N4 0.3(3)
C8 C7 C9 N4 179.2(3)
N3 C7 C9 C10 -179.2(3)
C8 C7 C9 C10 -0.3(5)
N4 C9 C10 O8 -1.0(4)
C7 C9 C10 O8 178.4(3)
N4 C9 C10 O7 179.8(2)
C7 C9 C10 O7 -0.8(4)
